data_7000986
loop_
_publ_author_name
'Geis, Vanessa'
'Guttsche, Kristin'
'Knapp, Carsten'
'Scherer, Harald'
'Uzun, Rabiya'

_publ_section_title
;
 Synthesis and characterization of synthetically useful salts of the
 weakly-coordinating dianion [B12Cl12]2&#x2212;
;
_journal_issue 15
_journal_name_full 'Dalton Transactions'
_journal_page_first 2687
_journal_page_last 2694
_journal_paper_doi 10.1039/b821030f
_journal_year 2009
_chemical_formula_moiety '2(C19 H15), (B12 Cl12), 2(O2 S)'
_chemical_formula_sum 'C38 H30 B12 Cl12 O4 S2'
_chemical_formula_weight 1169.86
_chemical_name_systematic
;
?
;
_space_group_IT_number 15
_symmetry_cell_setting monoclinic
_symmetry_space_group_name_Hall '-C 2yc'
_symmetry_space_group_name_H-M 'C 1 2/c 1'
_atom_sites_solution_hydrogens geom
_atom_sites_solution_primary direct
_atom_sites_solution_secondary difmap
_audit_creation_method SHELXL-97
_cell_angle_alpha 90.00
_cell_angle_beta 102.60(3)
_cell_angle_gamma 90.00
_cell_formula_units_Z 4
_cell_length_a 16.205(3)
_cell_length_b 16.617(3)
_cell_length_c 19.010(4)
_cell_measurement_reflns_used 1000
_cell_measurement_temperature 173(2)
_cell_measurement_theta_max 27.45
_cell_measurement_theta_min 0.00
_cell_volume 4995.7(18)
_computing_cell_refinement 'CrystalClear (Rigaku Inc., 2007)'
_computing_data_collection 'CrystalClear (Rigaku Inc., 2007)'
_computing_data_reduction 'CrystalClear (Rigaku Inc., 2007)'
_computing_molecular_graphics Diamond
_computing_publication_material 'SHELXL-97 (Sheldrick, 1997)'
_computing_structure_refinement 'SHELXL-97 (Sheldrick, 1997)'
_computing_structure_solution 'SHELXS-97 (Sheldrick, 1997)'
_diffrn_ambient_temperature 173(2)
_diffrn_detector_area_resol_mean 10.0000
_diffrn_measured_fraction_theta_full 0.998
_diffrn_measured_fraction_theta_max 0.998
_diffrn_measurement_details
;
scan:
Number of images: 90
Slice: 20.0000 - 200.0000
Image width: 2.0000
Exp time: 138.0000
Rotation axis: Omega
Omega: 0.0000
Chi: 15.0000
Phi: 0.0000
XTD: 127.4000
2theta: 0.0000
scan:
Number of images: 54
Slice: 74.0000 - 182.0000
Image width: 2.0000
Exp time: 138.0000
Rotation axis: Omega
Omega: 0.0000
Chi: 15.0000
Phi: 180.0000
XTD: 127.4000
2theta: 0.0000
scan:
Number of images: 22
Slice: 108.0000 - 152.0000
Image width: 2.0000
Exp time: 138.0000
Rotation axis: Omega
Omega: 0.0000
Chi: 15.0000
Phi: 90.0000
XTD: 127.4000
2theta: 0.0000
scan:
Number of images: 15
Slice: 30.0000 - 60.0000
Image width: 2.0000
Exp time: 138.0000
Rotation axis: Omega
Omega: 0.0000
Chi: 0.0000
Phi: 270.0000
XTD: 127.4000
2theta: 0.0000
scan:
Number of images: 15
Slice: 40.0000 - 70.0000
Image width: 2.0000
Exp time: 138.0000
Rotation axis: Omega
Omega: 0.0000
Chi: 15.0000
Phi: 270.0000
XTD: 127.4000
2theta: 0.0000
;
_diffrn_measurement_device_type 'Rigaku R-AXIS Spider'
_diffrn_measurement_method fsFind.ref
_diffrn_radiation_monochromator graphite
_diffrn_radiation_source 'sealed tube'
_diffrn_radiation_type MoK\a
_diffrn_radiation_wavelength 0.71073
_diffrn_reflns_av_R_equivalents 0.0434
_diffrn_reflns_av_sigmaI/netI 0.0231
_diffrn_reflns_limit_h_max 21
_diffrn_reflns_limit_h_min -21
_diffrn_reflns_limit_k_max 21
_diffrn_reflns_limit_k_min -21
_diffrn_reflns_limit_l_max 24
_diffrn_reflns_limit_l_min -24
_diffrn_reflns_number 43480
_diffrn_reflns_reduction_process 'Lp corrections applied'
_diffrn_reflns_theta_full 27.51
_diffrn_reflns_theta_max 27.51
_diffrn_reflns_theta_min 3.00
_exptl_absorpt_coefficient_mu 0.790
_exptl_absorpt_correction_T_max 0.851
_exptl_absorpt_correction_T_min 0.688
_exptl_absorpt_correction_type multi-scan
_exptl_absorpt_process_details
;
March 2001 T Higashi
;
_exptl_crystal_colour Colorless
_exptl_crystal_density_diffrn 1.555
_exptl_crystal_density_method 'not measured'
_exptl_crystal_description Block
_exptl_crystal_F_000 2344
_exptl_crystal_size_max 0.20
_exptl_crystal_size_mid 0.20
_exptl_crystal_size_min 0.20
_refine_diff_density_max 0.441
_refine_diff_density_min -0.351
_refine_diff_density_rms 0.066
_refine_ls_extinction_method none
_refine_ls_goodness_of_fit_ref 1.066
_refine_ls_hydrogen_treatment constr
_refine_ls_matrix_type full
_refine_ls_number_parameters 308
_refine_ls_number_reflns 5725
_refine_ls_number_restraints 0
_refine_ls_restrained_S_all 1.066
_refine_ls_R_factor_all 0.0456
_refine_ls_R_factor_gt 0.0355
_refine_ls_shift/su_max 0.001
_refine_ls_shift/su_mean 0.000
_refine_ls_structure_factor_coef Fsqd
_refine_ls_weighting_details 'calc w=1/[\s^2^(Fo^2^)+(0.0457P)^2^+5.5202P] where P=(Fo^2^+2Fc^2^)/3'
_refine_ls_weighting_scheme calc
_refine_ls_wR_factor_gt 0.0889
_refine_ls_wR_factor_ref 0.0937
_reflns_number_gt 4697
_reflns_number_total 5725
_reflns_threshold_expression >2sigma(I)
_cod_data_source_file b821030f.txt
_cod_data_source_block ck001
_cod_depositor_comments
;
The following automatic conversions were performed:
'_symmetry_cell_setting' value 'Monoclinic' changed to 'monoclinic'
according to '/home/saulius/struct/CIF-dictionaries/cif_core.dic'
dictionary named 'cif_core.dic' version 2.4.1 from 2010-06-29.

Automatic conversion script
Id: cif_fix_enum 1527 2010-12-29 10:47:43Z saulius 
;
_cod_original_cell_volume 4995.8(17)
_cod_original_sg_symbol_H-M C2/c
_cod_database_code 7000986

loop_
_symmetry_equiv_pos_as_xyz
'x, y, z'
'-x, y, -z+1/2'
'x+1/2, y+1/2, z'
'-x+1/2, y+1/2, -z+1/2'
'-x, -y, -z'
'x, -y, z-1/2'
'-x+1/2, -y+1/2, -z'
'x+1/2, -y+1/2, z-1/2'

loop_
_atom_site_label
_atom_site_type_symbol
_atom_site_fract_x
_atom_site_fract_y
_atom_site_fract_z
_atom_site_U_iso_or_equiv
_atom_site_adp_type
_atom_site_occupancy
_atom_site_symmetry_multiplicity
_atom_site_calc_flag
_atom_site_refinement_flags
_atom_site_disorder_assembly
_atom_site_disorder_group
Cl1 Cl 0.03174(3) 0.25389(3) 0.48861(3) 0.02375(11) Uani 1 1 d . . .
B1 B 0.14399(13) 0.25234(12) 0.49453(12) 0.0183(4) Uani 1 1 d . . .
Cl2 Cl 0.12394(3) 0.14093(3) 0.35938(2) 0.02464(12) Uani 1 1 d . . .
B2 B 0.18898(13) 0.19688(12) 0.43162(11) 0.0183(4) Uani 1 1 d . . .
Cl3 Cl 0.13127(3) 0.36226(3) 0.35861(3) 0.02572(12) Uani 1 1 d . . .
B3 B 0.19171(13) 0.30434(12) 0.43100(11) 0.0187(4) Uani 1 1 d . . .
Cl4 Cl 0.16792(3) 0.43192(3) 0.54586(3) 0.02641(12) Uani 1 1 d . . .
B4 B 0.20968(13) 0.33824(12) 0.52241(12) 0.0186(4) Uani 1 1 d . . .
Cl5 Cl 0.18392(3) 0.25348(3) 0.66331(2) 0.02257(11) Uani 1 1 d . . .
B5 B 0.21770(13) 0.25182(12) 0.57931(12) 0.0181(4) Uani 1 1 d . . .
Cl6 Cl 0.15671(3) 0.07434(3) 0.54859(3) 0.02400(11) Uani 1 1 d . . .
B6 B 0.20490(13) 0.16469(12) 0.52312(11) 0.0182(4) Uani 1 1 d . . .
C1 C 0.76211(12) 0.16396(12) 0.33447(10) 0.0199(4) Uani 1 1 d . . .
C2 C 0.67757(12) 0.15196(12) 0.34562(10) 0.0207(4) Uani 1 1 d . . .
C3 C 0.61817(13) 0.21529(12) 0.33300(11) 0.0244(4) Uani 1 1 d . . .
H3 H 0.6337 0.2662 0.3173 0.0281(15) Uiso 1 1 calc R . .
C4 C 0.53728(13) 0.20319(13) 0.34351(11) 0.0284(4) Uani 1 1 d . . .
H4 H 0.4971 0.2456 0.3341 0.0281(15) Uiso 1 1 calc R . .
C5 C 0.51459(13) 0.12920(13) 0.36777(12) 0.0298(5) Uani 1 1 d . . .
H5 H 0.4588 0.1213 0.3745 0.0281(15) Uiso 1 1 calc R . .
C6 C 0.57258(13) 0.06705(13) 0.38211(12) 0.0298(5) Uani 1 1 d . . .
H6 H 0.5569 0.0171 0.3998 0.0281(15) Uiso 1 1 calc R . .
C7 C 0.65387(13) 0.07746(12) 0.37067(11) 0.0246(4) Uani 1 1 d . . .
H7 H 0.6933 0.0344 0.3797 0.0281(15) Uiso 1 1 calc R . .
C8 C 0.80597(12) 0.09790(11) 0.31025(10) 0.0196(4) Uani 1 1 d . . .
C9 C 0.76086(13) 0.03684(12) 0.26597(11) 0.0252(4) Uani 1 1 d . . .
H9 H 0.7013 0.0411 0.2496 0.0281(15) Uiso 1 1 calc R . .
C10 C 0.80307(13) -0.02874(13) 0.24652(11) 0.0279(4) Uani 1 1 d . . .
H10 H 0.7726 -0.0695 0.2167 0.0281(15) Uiso 1 1 calc R . .
C11 C 0.88946(13) -0.03515(12) 0.27042(11) 0.0263(4) Uani 1 1 d . . .
H11 H 0.9181 -0.0812 0.2580 0.0281(15) Uiso 1 1 calc R . .
C12 C 0.93502(13) 0.02503(12) 0.31242(11) 0.0238(4) Uani 1 1 d . . .
H12 H 0.9947 0.0204 0.3277 0.0281(15) Uiso 1 1 calc R . .
C13 C 0.89461(12) 0.09123(11) 0.33213(10) 0.0208(4) Uani 1 1 d . . .
H13 H 0.9263 0.1325 0.3604 0.0281(15) Uiso 1 1 calc R . .
C14 C 0.80297(12) 0.24118(11) 0.35012(10) 0.0208(4) Uani 1 1 d . . .
C15 C 0.86161(12) 0.26920(12) 0.31084(11) 0.0225(4) Uani 1 1 d . . .
H15 H 0.8733 0.2382 0.2722 0.0281(15) Uiso 1 1 calc R . .
C16 C 0.90210(12) 0.34200(12) 0.32875(11) 0.0253(4) Uani 1 1 d . . .
H16 H 0.9408 0.3614 0.3017 0.0281(15) Uiso 1 1 calc R . .
C17 C 0.88653(13) 0.38669(12) 0.38594(12) 0.0280(4) Uani 1 1 d . . .
H17 H 0.9159 0.4359 0.3987 0.0281(15) Uiso 1 1 calc R . .
C18 C 0.82841(13) 0.36036(12) 0.42491(11) 0.0274(4) Uani 1 1 d . . .
H18 H 0.8179 0.3916 0.4639 0.0281(15) Uiso 1 1 calc R . .
C19 C 0.78614(12) 0.28888(12) 0.40694(10) 0.0235(4) Uani 1 1 d . . .
H19 H 0.7454 0.2715 0.4329 0.0281(15) Uiso 1 1 calc R . .
S1 S 0.91700(4) 0.09615(3) 0.54064(3) 0.03374(14) Uani 1 1 d . . .
O1 O 0.84540(11) 0.13146(10) 0.49454(9) 0.0381(4) Uani 1 1 d . . .
O2 O 0.92581(13) 0.10680(11) 0.61620(9) 0.0498(5) Uani 1 1 d . . .

loop_
_atom_site_aniso_label
_atom_site_aniso_U_11
_atom_site_aniso_U_22
_atom_site_aniso_U_33
_atom_site_aniso_U_23
_atom_site_aniso_U_13
_atom_site_aniso_U_12
Cl1 0.0167(2) 0.0297(2) 0.0259(2) -0.00031(19) 0.00693(18) -0.00054(18)
B1 0.0162(9) 0.0195(10) 0.0205(10) -0.0013(8) 0.0066(8) -0.0016(8)
Cl2 0.0235(2) 0.0282(2) 0.0223(2) -0.00723(18) 0.00517(19) -0.00808(19)
B2 0.0174(10) 0.0190(10) 0.0192(10) -0.0047(8) 0.0059(8) -0.0033(8)
Cl3 0.0236(2) 0.0282(2) 0.0253(2) 0.00367(19) 0.00521(19) 0.00258(19)
B3 0.0172(10) 0.0197(10) 0.0198(10) 0.0010(8) 0.0056(8) -0.0002(8)
Cl4 0.0304(3) 0.0191(2) 0.0329(3) -0.00315(18) 0.0138(2) 0.00285(18)
B4 0.0198(10) 0.0148(9) 0.0229(10) -0.0030(8) 0.0086(8) 0.0001(8)
Cl5 0.0205(2) 0.0295(2) 0.0198(2) -0.00214(18) 0.00897(18) -0.00086(18)
B5 0.0164(9) 0.0197(10) 0.0195(10) -0.0012(8) 0.0068(8) -0.0007(8)
Cl6 0.0267(2) 0.0192(2) 0.0281(2) 0.00150(18) 0.0103(2) -0.00484(18)
B6 0.0176(10) 0.0165(9) 0.0219(10) -0.0021(8) 0.0069(8) -0.0030(8)
C1 0.0187(9) 0.0251(9) 0.0156(9) 0.0015(7) 0.0031(7) 0.0001(7)
C2 0.0185(9) 0.0260(9) 0.0187(9) -0.0023(7) 0.0060(7) -0.0011(8)
C3 0.0236(10) 0.0260(10) 0.0245(10) 0.0009(8) 0.0069(8) 0.0006(8)
C4 0.0220(10) 0.0326(11) 0.0322(11) -0.0021(9) 0.0092(9) 0.0055(8)
C5 0.0207(10) 0.0380(12) 0.0341(11) -0.0039(9) 0.0134(9) -0.0015(9)
C6 0.0265(11) 0.0291(11) 0.0374(12) -0.0003(9) 0.0144(9) -0.0042(9)
C7 0.0220(10) 0.0253(10) 0.0285(10) -0.0005(8) 0.0096(8) 0.0001(8)
C8 0.0209(9) 0.0208(9) 0.0190(9) 0.0006(7) 0.0083(7) -0.0010(7)
C9 0.0206(10) 0.0283(10) 0.0274(10) -0.0029(8) 0.0068(8) -0.0027(8)
C10 0.0286(11) 0.0268(10) 0.0297(11) -0.0085(8) 0.0094(9) -0.0062(8)
C11 0.0304(11) 0.0231(10) 0.0289(10) -0.0042(8) 0.0144(9) 0.0013(8)
C12 0.0208(9) 0.0256(10) 0.0271(10) 0.0009(8) 0.0096(8) 0.0011(8)
C13 0.0202(9) 0.0224(9) 0.0211(9) -0.0003(7) 0.0072(7) -0.0024(7)
C14 0.0182(9) 0.0243(10) 0.0198(9) 0.0013(7) 0.0037(7) 0.0026(7)
C15 0.0200(9) 0.0254(9) 0.0228(10) -0.0002(8) 0.0062(8) 0.0009(8)
C16 0.0189(9) 0.0282(10) 0.0289(10) 0.0037(8) 0.0052(8) -0.0010(8)
C17 0.0233(10) 0.0227(10) 0.0363(12) -0.0024(9) 0.0030(9) -0.0016(8)
C18 0.0278(11) 0.0257(10) 0.0281(11) -0.0056(8) 0.0052(9) 0.0035(8)
C19 0.0230(10) 0.0254(10) 0.0229(10) 0.0001(8) 0.0068(8) 0.0043(8)
S1 0.0365(3) 0.0308(3) 0.0349(3) -0.0025(2) 0.0101(2) 0.0047(2)
O1 0.0410(9) 0.0393(9) 0.0338(8) 0.0036(7) 0.0080(7) 0.0041(7)
O2 0.0691(13) 0.0439(10) 0.0340(9) 0.0041(8) 0.0061(9) 0.0165(9)

loop_
_atom_type_symbol
_atom_type_description
_atom_type_scat_dispersion_real
_atom_type_scat_dispersion_imag
_atom_type_scat_source
C C 0.0033 0.0016 'International Tables Vol C Tables 4.2.6.8 and 6.1.1.4'
H H 0.0000 0.0000 'International Tables Vol C Tables 4.2.6.8 and 6.1.1.4'
B B 0.0013 0.0007 'International Tables Vol C Tables 4.2.6.8 and 6.1.1.4'
O O 0.0106 0.0060 'International Tables Vol C Tables 4.2.6.8 and 6.1.1.4'
S S 0.1246 0.1234 'International Tables Vol C Tables 4.2.6.8 and 6.1.1.4'
Cl Cl 0.1484 0.1585 'International Tables Vol C Tables 4.2.6.8 and 6.1.1.4'

loop_
_geom_angle_atom_site_label_1
_geom_angle_atom_site_label_2
_geom_angle_atom_site_label_3
_geom_angle
_geom_angle_site_symmetry_1
_geom_angle_site_symmetry_3
_geom_angle_publ_flag
B6 B1 B5 60.14(12) . . ?
B6 B1 B2 60.08(12) . . ?
B5 B1 B2 108.15(15) . . ?
B6 B1 B4 107.95(15) . . ?
B5 B1 B4 59.92(12) . . ?
B2 B1 B4 107.84(14) . . ?
B6 B1 B3 107.99(15) . . ?
B5 B1 B3 107.98(14) . . ?
B2 B1 B3 59.89(12) . . ?
B4 B1 B3 59.93(12) . . ?
B6 B1 Cl1 121.19(13) . . ?
B5 B1 Cl1 121.69(14) . . ?
B2 B1 Cl1 121.37(14) . . ?
B4 B1 Cl1 122.35(13) . . ?
B3 B1 Cl1 122.03(14) . . ?
B4 B2 B6 60.12(12) 7_556 . ?
B4 B2 B3 108.01(14) 7_556 . ?
B6 B2 B3 107.92(14) . . ?
B4 B2 B1 107.92(15) 7_556 . ?
B6 B2 B1 59.69(12) . . ?
B3 B2 B1 60.20(11) . . ?
B4 B2 B5 60.03(12) 7_556 7_556 ?
B6 B2 B5 108.08(15) . 7_556 ?
B3 B2 B5 59.97(11) . 7_556 ?
B1 B2 B5 108.13(14) . 7_556 ?
B4 B2 Cl2 121.96(13) 7_556 . ?
B6 B2 Cl2 121.73(13) . . ?
B3 B2 Cl2 121.56(14) . . ?
B1 B2 Cl2 121.43(14) . . ?
B5 B2 Cl2 121.87(14) 7_556 . ?
B5 B3 B2 60.04(12) 7_556 . ?
B5 B3 Cl3 121.51(14) 7_556 . ?
B2 B3 Cl3 122.24(14) . . ?
B5 B3 B6 59.91(12) 7_556 7_556 ?
B2 B3 B6 107.85(14) . 7_556 ?
Cl3 B3 B6 121.25(14) . 7_556 ?
B5 B3 B4 107.92(15) 7_556 . ?
B2 B3 B4 107.90(14) . . ?
Cl3 B3 B4 121.62(14) . . ?
B6 B3 B4 59.92(12) 7_556 . ?
B5 B3 B1 107.93(14) 7_556 . ?
B2 B3 B1 59.90(11) . . ?
Cl3 B3 B1 122.29(14) . . ?
B6 B3 B1 107.84(15) 7_556 . ?
B4 B3 B1 60.00(12) . . ?
B2 B4 B5 60.13(12) 7_556 . ?
B2 B4 B6 59.99(12) 7_556 7_556 ?
B5 B4 B6 108.05(14) . 7_556 ?
B2 B4 B3 108.09(14) 7_556 . ?
B5 B4 B3 108.06(14) . . ?
B6 B4 B3 59.99(12) 7_556 . ?
B2 B4 B1 107.99(14) 7_556 . ?
B5 B4 B1 59.87(12) . . ?
B6 B4 B1 107.96(14) 7_556 . ?
B3 B4 B1 60.08(12) . . ?
B2 B4 Cl4 121.35(13) 7_556 . ?
B5 B4 Cl4 121.98(14) . . ?
B6 B4 Cl4 121.25(13) 7_556 . ?
B3 B4 Cl4 121.65(14) . . ?
B1 B4 Cl4 122.26(14) . . ?
B6 B5 B1 59.72(12) . . ?
B6 B5 B4 107.84(15) . . ?
B1 B5 B4 60.20(12) . . ?
B6 B5 B3 60.08(12) . 7_556 ?
B1 B5 B3 107.92(15) . 7_556 ?
B4 B5 B3 107.86(14) . 7_556 ?
B6 B5 B2 107.95(14) . 7_556 ?
B1 B5 B2 108.02(15) . 7_556 ?
B4 B5 B2 59.84(12) . 7_556 ?
B3 B5 B2 59.99(12) 7_556 7_556 ?
B6 B5 Cl5 121.74(13) . . ?
B1 B5 Cl5 121.91(14) . . ?
B4 B5 Cl5 121.99(13) . . ?
B3 B5 Cl5 121.49(14) 7_556 . ?
B2 B5 Cl5 121.69(14) 7_556 . ?
B1 B6 B2 60.23(12) . . ?
B1 B6 B5 60.15(12) . . ?
B2 B6 B5 108.28(14) . . ?
B1 B6 B4 108.16(14) . 7_556 ?
B2 B6 B4 59.89(12) . 7_556 ?
B5 B6 B4 108.12(14) . 7_556 ?
B1 B6 B3 108.20(14) . 7_556 ?
B2 B6 B3 108.08(14) . 7_556 ?
B5 B6 B3 60.00(12) . 7_556 ?
B4 B6 B3 60.09(12) 7_556 7_556 ?
B1 B6 Cl6 121.30(13) . . ?
B2 B6 Cl6 122.11(13) . . ?
B5 B6 Cl6 120.96(13) . . ?
B4 B6 Cl6 122.22(13) 7_556 . ?
B3 B6 Cl6 121.50(14) 7_556 . ?
C8 C1 C14 120.52(17) . . ?
C8 C1 C2 119.51(17) . . ?
C14 C1 C2 119.93(17) . . ?
C7 C2 C3 119.11(18) . . ?
C7 C2 C1 120.51(17) . . ?
C3 C2 C1 120.37(18) . . ?
C4 C3 C2 119.99(19) . . ?
C4 C3 H3 120.0 . . ?
C2 C3 H3 120.0 . . ?
C3 C4 C5 120.26(19) . . ?
C3 C4 H4 119.9 . . ?
C5 C4 H4 119.9 . . ?
C6 C5 C4 120.55(19) . . ?
C6 C5 H5 119.7 . . ?
C4 C5 H5 119.7 . . ?
C5 C6 C7 120.1(2) . . ?
C5 C6 H6 119.9 . . ?
C7 C6 H6 119.9 . . ?
C6 C7 C2 119.92(19) . . ?
C6 C7 H7 120.0 . . ?
C2 C7 H7 120.0 . . ?
C13 C8 C9 118.67(17) . . ?
C13 C8 C1 120.58(17) . . ?
C9 C8 C1 120.71(17) . . ?
C10 C9 C8 120.25(18) . . ?
C10 C9 H9 119.9 . . ?
C8 C9 H9 119.9 . . ?
C11 C10 C9 120.01(19) . . ?
C11 C10 H10 120.0 . . ?
C9 C10 H10 120.0 . . ?
C10 C11 C12 120.57(19) . . ?
C10 C11 H11 119.7 . . ?
C12 C11 H11 119.7 . . ?
C13 C12 C11 120.58(19) . . ?
C13 C12 H12 119.7 . . ?
C11 C12 H12 119.7 . . ?
C12 C13 C8 119.87(18) . . ?
C12 C13 H13 120.1 . . ?
C8 C13 H13 120.1 . . ?
C15 C14 C19 118.96(18) . . ?
C15 C14 C1 121.07(17) . . ?
C19 C14 C1 119.95(18) . . ?
C16 C15 C14 119.81(18) . . ?
C16 C15 H15 120.1 . . ?
C14 C15 H15 120.1 . . ?
C15 C16 C17 120.30(19) . . ?
C15 C16 H16 119.8 . . ?
C17 C16 H16 119.8 . . ?
C16 C17 C18 120.69(19) . . ?
C16 C17 H17 119.7 . . ?
C18 C17 H17 119.7 . . ?
C19 C18 C17 119.85(19) . . ?
C19 C18 H18 120.1 . . ?
C17 C18 H18 120.1 . . ?
C18 C19 C14 120.34(19) . . ?
C18 C19 H19 119.8 . . ?
C14 C19 H19 119.8 . . ?
O1 S1 O2 117.40(11) . . ?

loop_
_geom_bond_atom_site_label_1
_geom_bond_atom_site_label_2
_geom_bond_distance
_geom_bond_site_symmetry_2
_geom_bond_publ_flag
Cl1 B1 1.798(2) . ?
B1 B6 1.777(3) . ?
B1 B5 1.785(3) . ?
B1 B2 1.786(3) . ?
B1 B4 1.790(3) . ?
B1 B3 1.792(3) . ?
Cl2 B2 1.797(2) . ?
B2 B4 1.782(3) 7_556 ?
B2 B6 1.784(3) . ?
B2 B3 1.786(3) . ?
B2 B5 1.787(3) 7_556 ?
Cl3 B3 1.786(2) . ?
B3 B5 1.786(3) 7_556 ?
B3 B6 1.787(3) 7_556 ?
B3 B4 1.789(3) . ?
Cl4 B4 1.792(2) . ?
B4 B5 1.785(3) . ?
B4 B6 1.786(3) 7_556 ?
Cl5 B5 1.798(2) . ?
B5 B6 1.784(3) . ?
Cl6 B6 1.806(2) . ?
C1 C8 1.437(3) . ?
C1 C14 1.445(3) . ?
C1 C2 1.445(3) . ?
C2 C7 1.410(3) . ?
C2 C3 1.411(3) . ?
C3 C4 1.383(3) . ?
C3 H3 0.9500 . ?
C4 C5 1.390(3) . ?
C4 H4 0.9500 . ?
C5 C6 1.383(3) . ?
C5 H5 0.9500 . ?
C6 C7 1.392(3) . ?
C6 H6 0.9500 . ?
C7 H7 0.9500 . ?
C8 C13 1.410(3) . ?
C8 C9 1.416(3) . ?
C9 C10 1.379(3) . ?
C9 H9 0.9500 . ?
C10 C11 1.378(3) . ?
C10 H10 0.9500 . ?
C11 C12 1.388(3) . ?
C11 H11 0.9500 . ?
C12 C13 1.374(3) . ?
C12 H12 0.9500 . ?
C13 H13 0.9500 . ?
C14 C15 1.410(3) . ?
C14 C19 1.414(3) . ?
C15 C16 1.383(3) . ?
C15 H15 0.9500 . ?
C16 C17 1.385(3) . ?
C16 H16 0.9500 . ?
C17 C18 1.390(3) . ?
C17 H17 0.9500 . ?
C18 C19 1.377(3) . ?
C18 H18 0.9500 . ?
C19 H19 0.9500 . ?
S1 O1 1.4196(17) . ?
S1 O2 1.4230(18) . ?

loop_
_geom_torsion_atom_site_label_1
_geom_torsion_atom_site_label_2
_geom_torsion_atom_site_label_3
_geom_torsion_atom_site_label_4
_geom_torsion
_geom_torsion_site_symmetry_1
_geom_torsion_site_symmetry_2
_geom_torsion_site_symmetry_3
_geom_torsion_site_symmetry_4
_geom_torsion_publ_flag
B6 B1 B2 B4 -37.29(14) . . . 7_556 ?
B5 B1 B2 B4 0.22(19) . . . 7_556 ?
B4 B1 B2 B4 63.57(19) . . . 7_556 ?
B3 B1 B2 B4 100.91(15) . . . 7_556 ?
Cl1 B1 B2 B4 -147.71(14) . . . 7_556 ?
B5 B1 B2 B6 37.51(13) . . . . ?
B4 B1 B2 B6 100.86(16) . . . . ?
B3 B1 B2 B6 138.20(15) . . . . ?
Cl1 B1 B2 B6 -110.42(16) . . . . ?
B6 B1 B2 B3 -138.20(15) . . . . ?
B5 B1 B2 B3 -100.69(15) . . . . ?
B4 B1 B2 B3 -37.34(14) . . . . ?
Cl1 B1 B2 B3 111.38(17) . . . . ?
B6 B1 B2 B5 -100.77(16) . . . 7_556 ?
B5 B1 B2 B5 -63.26(19) . . . 7_556 ?
B4 B1 B2 B5 0.1(2) . . . 7_556 ?
B3 B1 B2 B5 37.43(14) . . . 7_556 ?
Cl1 B1 B2 B5 148.80(14) . . . 7_556 ?
B6 B1 B2 Cl2 110.89(17) . . . . ?
B5 B1 B2 Cl2 148.40(14) . . . . ?
B4 B1 B2 Cl2 -148.25(14) . . . . ?
B3 B1 B2 Cl2 -110.91(17) . . . . ?
Cl1 B1 B2 Cl2 0.5(2) . . . . ?
B4 B2 B3 B5 37.39(14) 7_556 . . 7_556 ?
B6 B2 B3 B5 100.94(16) . . . 7_556 ?
B1 B2 B3 B5 138.16(16) . . . 7_556 ?
Cl2 B2 B3 B5 -111.14(17) . . . 7_556 ?
B4 B2 B3 Cl3 147.86(14) 7_556 . . . ?
B6 B2 B3 Cl3 -148.59(14) . . . . ?
B1 B2 B3 Cl3 -111.38(17) . . . . ?
B5 B2 B3 Cl3 110.46(17) 7_556 . . . ?
Cl2 B2 B3 Cl3 -0.7(2) . . . . ?
B4 B2 B3 B6 -0.08(19) 7_556 . . 7_556 ?
B6 B2 B3 B6 63.47(19) . . . 7_556 ?
B1 B2 B3 B6 100.68(16) . . . 7_556 ?
B5 B2 B3 B6 -37.48(14) 7_556 . . 7_556 ?
Cl2 B2 B3 B6 -148.62(14) . . . 7_556 ?
B4 B2 B3 B4 -63.38(19) 7_556 . . . ?
B6 B2 B3 B4 0.17(19) . . . . ?
B1 B2 B3 B4 37.38(14) . . . . ?
B5 B2 B3 B4 -100.77(16) 7_556 . . . ?
Cl2 B2 B3 B4 148.08(14) . . . . ?
B4 B2 B3 B1 -100.77(16) 7_556 . . . ?
B6 B2 B3 B1 -37.22(14) . . . . ?
B5 B2 B3 B1 -138.16(16) 7_556 . . . ?
Cl2 B2 B3 B1 110.70(17) . . . . ?
B6 B1 B3 B5 0.00(19) . . . 7_556 ?
B5 B1 B3 B5 63.57(19) . . . 7_556 ?
B2 B1 B3 B5 -37.40(14) . . . 7_556 ?
B4 B1 B3 B5 100.75(16) . . . 7_556 ?
Cl1 B1 B3 B5 -147.71(14) . . . 7_556 ?
B6 B1 B3 B2 37.40(14) . . . . ?
B5 B1 B3 B2 100.98(15) . . . . ?
B4 B1 B3 B2 138.15(15) . . . . ?
Cl1 B1 B3 B2 -110.31(17) . . . . ?
B6 B1 B3 Cl3 148.69(14) . . . . ?
B5 B1 B3 Cl3 -147.74(14) . . . . ?
B2 B1 B3 Cl3 111.28(17) . . . . ?
B4 B1 B3 Cl3 -110.56(17) . . . . ?
Cl1 B1 B3 Cl3 1.0(2) . . . . ?
B6 B1 B3 B6 -63.29(19) . . . 7_556 ?
B5 B1 B3 B6 0.28(19) . . . 7_556 ?
B2 B1 B3 B6 -100.70(15) . . . 7_556 ?
B4 B1 B3 B6 37.45(14) . . . 7_556 ?
Cl1 B1 B3 B6 148.99(14) . . . 7_556 ?
B6 B1 B3 B4 -100.75(16) . . . . ?
B5 B1 B3 B4 -37.17(13) . . . . ?
B2 B1 B3 B4 -138.15(15) . . . . ?
Cl1 B1 B3 B4 111.54(16) . . . . ?
B5 B3 B4 B2 -0.01(19) 7_556 . . 7_556 ?
B2 B3 B4 B2 63.43(19) . . . 7_556 ?
Cl3 B3 B4 B2 -147.57(14) . . . 7_556 ?
B6 B3 B4 B2 -37.24(14) 7_556 . . 7_556 ?
B1 B3 B4 B2 100.77(15) . . . 7_556 ?
B5 B3 B4 B5 -63.61(19) 7_556 . . . ?
B2 B3 B4 B5 -0.17(19) . . . . ?
Cl3 B3 B4 B5 148.83(14) . . . . ?
B6 B3 B4 B5 -100.84(15) 7_556 . . . ?
B1 B3 B4 B5 37.17(14) . . . . ?
B5 B3 B4 B6 37.23(13) 7_556 . . 7_556 ?
B2 B3 B4 B6 100.67(15) . . . 7_556 ?
Cl3 B3 B4 B6 -110.34(17) . . . 7_556 ?
B1 B3 B4 B6 138.01(15) . . . 7_556 ?
B5 B3 B4 B1 -100.78(15) 7_556 . . . ?
B2 B3 B4 B1 -37.34(14) . . . . ?
Cl3 B3 B4 B1 111.65(17) . . . . ?
B6 B3 B4 B1 -138.01(15) 7_556 . . . ?
B5 B3 B4 Cl4 147.59(14) 7_556 . . . ?
B2 B3 B4 Cl4 -148.98(14) . . . . ?
Cl3 B3 B4 Cl4 0.0(2) . . . . ?
B6 B3 B4 Cl4 110.35(16) 7_556 . . . ?
B1 B3 B4 Cl4 -111.64(17) . . . . ?
B6 B1 B4 B2 -0.13(19) . . . 7_556 ?
B5 B1 B4 B2 37.45(14) . . . 7_556 ?
B2 B1 B4 B2 -63.61(19) . . . 7_556 ?
B3 B1 B4 B2 -100.93(16) . . . 7_556 ?
Cl1 B1 B4 B2 148.05(14) . . . 7_556 ?
B6 B1 B4 B5 -37.58(14) . . . . ?
B2 B1 B4 B5 -101.06(16) . . . . ?
B3 B1 B4 B5 -138.38(15) . . . . ?
Cl1 B1 B4 B5 110.60(17) . . . . ?
B6 B1 B4 B6 63.3(2) . . . 7_556 ?
B5 B1 B4 B6 100.87(16) . . . 7_556 ?
B2 B1 B4 B6 -0.2(2) . . . 7_556 ?
B3 B1 B4 B6 -37.52(14) . . . 7_556 ?
Cl1 B1 B4 B6 -148.54(14) . . . 7_556 ?
B6 B1 B4 B3 100.80(16) . . . . ?
B5 B1 B4 B3 138.38(15) . . . . ?
B2 B1 B4 B3 37.32(14) . . . . ?
Cl1 B1 B4 B3 -111.02(17) . . . . ?
B6 B1 B4 Cl4 -148.54(14) . . . . ?
B5 B1 B4 Cl4 -110.96(17) . . . . ?
B2 B1 B4 Cl4 147.97(14) . . . . ?
B3 B1 B4 Cl4 110.65(17) . . . . ?
Cl1 B1 B4 Cl4 -0.4(2) . . . . ?
B2 B1 B5 B6 -37.49(13) . . . . ?
B4 B1 B5 B6 -138.01(15) . . . . ?
B3 B1 B5 B6 -100.83(16) . . . . ?
Cl1 B1 B5 B6 110.32(16) . . . . ?
B6 B1 B5 B4 138.01(15) . . . . ?
B2 B1 B5 B4 100.52(15) . . . . ?
B3 B1 B5 B4 37.18(13) . . . . ?
Cl1 B1 B5 B4 -111.67(16) . . . . ?
B6 B1 B5 B3 37.27(13) . . . 7_556 ?
B2 B1 B5 B3 -0.22(19) . . . 7_556 ?
B4 B1 B5 B3 -100.74(15) . . . 7_556 ?
B3 B1 B5 B3 -63.56(19) . . . 7_556 ?
Cl1 B1 B5 B3 147.59(13) . . . 7_556 ?
B6 B1 B5 B2 100.68(15) . . . 7_556 ?
B2 B1 B5 B2 63.19(19) . . . 7_556 ?
B4 B1 B5 B2 -37.33(13) . . . 7_556 ?
B3 B1 B5 B2 -0.15(19) . . . 7_556 ?
Cl1 B1 B5 B2 -149.00(13) . . . 7_556 ?
B6 B1 B5 Cl5 -110.73(16) . . . . ?
B2 B1 B5 Cl5 -148.22(14) . . . . ?
B4 B1 B5 Cl5 111.26(16) . . . . ?
B3 B1 B5 Cl5 148.43(14) . . . . ?
Cl1 B1 B5 Cl5 -0.4(2) . . . . ?
B2 B4 B5 B6 -100.80(15) 7_556 . . . ?
B6 B4 B5 B6 -63.35(19) 7_556 . . . ?
B3 B4 B5 B6 0.10(19) . . . . ?
B1 B4 B5 B6 37.37(14) . . . . ?
Cl4 B4 B5 B6 148.79(14) . . . . ?
B2 B4 B5 B1 -138.17(15) 7_556 . . . ?
B6 B4 B5 B1 -100.71(16) 7_556 . . . ?
B3 B4 B5 B1 -37.26(14) . . . . ?
Cl4 B4 B5 B1 111.42(17) . . . . ?
B2 B4 B5 B3 -37.34(14) 7_556 . . 7_556 ?
B6 B4 B5 B3 0.12(19) 7_556 . . 7_556 ?
B3 B4 B5 B3 63.57(19) . . . 7_556 ?
B1 B4 B5 B3 100.83(16) . . . 7_556 ?
Cl4 B4 B5 B3 -147.74(14) . . . 7_556 ?
B6 B4 B5 B2 37.46(14) 7_556 . . 7_556 ?
B3 B4 B5 B2 100.91(16) . . . 7_556 ?
B1 B4 B5 B2 138.17(15) . . . 7_556 ?
Cl4 B4 B5 B2 -110.41(17) . . . 7_556 ?
B2 B4 B5 Cl5 110.70(17) 7_556 . . . ?
B6 B4 B5 Cl5 148.16(14) 7_556 . . . ?
B3 B4 B5 Cl5 -148.39(14) . . . . ?
B1 B4 B5 Cl5 -111.13(17) . . . . ?
Cl4 B4 B5 Cl5 0.3(2) . . . . ?
B5 B1 B6 B2 -138.15(15) . . . . ?
B4 B1 B6 B2 -100.66(16) . . . . ?
B3 B1 B6 B2 -37.32(14) . . . . ?
Cl1 B1 B6 B2 110.71(17) . . . . ?
B2 B1 B6 B5 138.15(15) . . . . ?
B4 B1 B6 B5 37.49(14) . . . . ?
B3 B1 B6 B5 100.83(16) . . . . ?
Cl1 B1 B6 B5 -111.14(17) . . . . ?
B5 B1 B6 B4 -100.90(15) . . . 7_556 ?
B2 B1 B6 B4 37.25(14) . . . 7_556 ?
B4 B1 B6 B4 -63.42(19) . . . 7_556 ?
B3 B1 B6 B4 -0.07(19) . . . 7_556 ?
Cl1 B1 B6 B4 147.96(14) . . . 7_556 ?
B5 B1 B6 B3 -37.30(14) . . . 7_556 ?
B2 B1 B6 B3 100.85(16) . . . 7_556 ?
B4 B1 B6 B3 0.18(19) . . . 7_556 ?
B3 B1 B6 B3 63.53(19) . . . 7_556 ?
Cl1 B1 B6 B3 -148.44(14) . . . 7_556 ?
B5 B1 B6 Cl6 110.20(17) . . . . ?
B2 B1 B6 Cl6 -111.65(16) . . . . ?
B4 B1 B6 Cl6 147.69(14) . . . . ?
B3 B1 B6 Cl6 -148.97(14) . . . . ?
Cl1 B1 B6 Cl6 -0.9(2) . . . . ?
B4 B2 B6 B1 138.33(15) 7_556 . . . ?
B3 B2 B6 B1 37.44(14) . . . . ?
B5 B2 B6 B1 100.85(15) 7_556 . . . ?
Cl2 B2 B6 B1 -110.41(17) . . . . ?
B4 B2 B6 B5 100.79(15) 7_556 . . . ?
B3 B2 B6 B5 -0.10(19) . . . . ?
B1 B2 B6 B5 -37.54(14) . . . . ?
B5 B2 B6 B5 63.31(19) 7_556 . . . ?
Cl2 B2 B6 B5 -147.96(14) . . . . ?
B3 B2 B6 B4 -100.89(15) . . . 7_556 ?
B1 B2 B6 B4 -138.33(15) . . . 7_556 ?
B5 B2 B6 B4 -37.48(13) 7_556 . . 7_556 ?
Cl2 B2 B6 B4 111.26(17) . . . 7_556 ?
B4 B2 B6 B3 37.28(14) 7_556 . . 7_556 ?
B3 B2 B6 B3 -63.61(19) . . . 7_556 ?
B1 B2 B6 B3 -101.05(15) . . . 7_556 ?
B5 B2 B6 B3 -0.20(19) 7_556 . . 7_556 ?
Cl2 B2 B6 B3 148.53(14) . . . 7_556 ?
B4 B2 B6 Cl6 -111.33(16) 7_556 . . . ?
B3 B2 B6 Cl6 147.78(14) . . . . ?
B1 B2 B6 Cl6 110.33(17) . . . . ?
B5 B2 B6 Cl6 -148.81(14) 7_556 . . . ?
Cl2 B2 B6 Cl6 -0.1(2) . . . . ?
B4 B5 B6 B1 -37.58(14) . . . . ?
B3 B5 B6 B1 -138.34(15) 7_556 . . . ?
B2 B5 B6 B1 -100.80(16) 7_556 . . . ?
Cl5 B5 B6 B1 111.01(17) . . . . ?
B1 B5 B6 B2 37.58(14) . . . . ?
B4 B5 B6 B2 0.00(19) . . . . ?
B3 B5 B6 B2 -100.76(16) 7_556 . . . ?
B2 B5 B6 B2 -63.22(19) 7_556 . . . ?
Cl5 B5 B6 B2 148.59(14) . . . . ?
B1 B5 B6 B4 100.97(16) . . . 7_556 ?
B4 B5 B6 B4 63.39(19) . . . 7_556 ?
B3 B5 B6 B4 -37.36(14) 7_556 . . 7_556 ?
B2 B5 B6 B4 0.17(19) 7_556 . . 7_556 ?
Cl5 B5 B6 B4 -148.01(14) . . . 7_556 ?
B1 B5 B6 B3 138.34(15) . . . 7_556 ?
B4 B5 B6 B3 100.76(16) . . . 7_556 ?
B2 B5 B6 B3 37.53(14) 7_556 . . 7_556 ?
Cl5 B5 B6 B3 -110.65(17) . . . 7_556 ?
B1 B5 B6 Cl6 -110.74(16) . . . . ?
B4 B5 B6 Cl6 -148.32(14) . . . . ?
B3 B5 B6 Cl6 110.92(17) 7_556 . . . ?
B2 B5 B6 Cl6 148.46(14) 7_556 . . . ?
Cl5 B5 B6 Cl6 0.3(2) . . . . ?
C8 C1 C2 C7 33.9(3) . . . . ?
C14 C1 C2 C7 -143.95(19) . . . . ?
C8 C1 C2 C3 -147.46(18) . . . . ?
C14 C1 C2 C3 34.7(3) . . . . ?
C7 C2 C3 C4 -1.6(3) . . . . ?
C1 C2 C3 C4 179.72(18) . . . . ?
C2 C3 C4 C5 1.2(3) . . . . ?
C3 C4 C5 C6 0.4(3) . . . . ?
C4 C5 C6 C7 -1.6(3) . . . . ?
C5 C6 C7 C2 1.1(3) . . . . ?
C3 C2 C7 C6 0.5(3) . . . . ?
C1 C2 C7 C6 179.14(19) . . . . ?
C14 C1 C8 C13 30.2(3) . . . . ?
C2 C1 C8 C13 -147.62(18) . . . . ?
C14 C1 C8 C9 -151.94(18) . . . . ?
C2 C1 C8 C9 30.3(3) . . . . ?
C13 C8 C9 C10 1.8(3) . . . . ?
C1 C8 C9 C10 -176.16(19) . . . . ?
C8 C9 C10 C11 0.2(3) . . . . ?
C9 C10 C11 C12 -1.8(3) . . . . ?
C10 C11 C12 C13 1.3(3) . . . . ?
C11 C12 C13 C8 0.7(3) . . . . ?
C9 C8 C13 C12 -2.2(3) . . . . ?
C1 C8 C13 C12 175.71(18) . . . . ?
C8 C1 C14 C15 33.2(3) . . . . ?
C2 C1 C14 C15 -148.96(19) . . . . ?
C8 C1 C14 C19 -144.96(18) . . . . ?
C2 C1 C14 C19 32.8(3) . . . . ?
C19 C14 C15 C16 0.6(3) . . . . ?
C1 C14 C15 C16 -177.60(18) . . . . ?
C14 C15 C16 C17 1.3(3) . . . . ?
C15 C16 C17 C18 -1.8(3) . . . . ?
C16 C17 C18 C19 0.4(3) . . . . ?
C17 C18 C19 C14 1.5(3) . . . . ?
C15 C14 C19 C18 -2.0(3) . . . . ?
C1 C14 C19 C18 176.25(18) . . . . ?
